data_7715049
loop_
_publ_author_name
'Pob&#x142;ocki, Kacper'
'Jarzembska, Katarzyna N.'
'Kami&#x144;ski, Rados&#x142;aw'
'Drze&#x17c;d&#x17c;on, Joanna'
'Deresz, Krystyna A.'
'Schaniel, Dominik'
'Go&#x142;&#x105;biewska, Anna'
'Gawdzik, Barbara'
'Rybi&#x144;ski, Przemys&#x142;aw'
'Jacewicz, Dagmara'

_publ_section_title
;
 Porous oligomeric materials synthesised using a new, highly active
 precatalyst based on ruthenium(III) and 2-phenylpyridine.
;
_journal_issue 9
_journal_name_full 'Dalton transactions (Cambridge, England : 2003)'
_journal_page_first 4194
_journal_page_last 4203
_journal_paper_doi 10.1039/d3dt04091g
_journal_volume 53
_journal_year 2024
_chemical_formula_moiety 'C13 H14 Cl2 N2 O2 Ru1 S1'
_chemical_formula_sum 'C13 H14 Cl2 N2 O2 Ru S'
_chemical_formula_weight 434.34
_space_group_IT_number 2
_space_group_name_Hall '-P 1'
_space_group_name_H-M_alt 'P -1'
_symmetry_cell_setting triclinic
_symmetry_Int_Tables_number 2
_symmetry_space_group_name_Hall '-P 1'
_symmetry_space_group_name_H-M 'P -1'
_audit_update_record
;
2022-07-31 deposited with the CCDC.	2024-01-30 downloaded from the CCDC.
;
_cell_angle_alpha 97.23(3)
_cell_angle_beta 95.61(3)
_cell_angle_gamma 114.26(3)
_cell_formula_units_Z 2
_cell_length_a 8.616(2)
_cell_length_b 8.795(2)
_cell_length_c 11.944(2)
_cell_measurement_reflns_used 19870
_cell_measurement_temperature 100
_cell_measurement_theta_max 37.31
_cell_measurement_theta_min 2.61
_cell_volume 807.3(4)
_diffrn_ambient_temperature 100
_diffrn_detector 'CCD plate'
_diffrn_detector_area_resol_mean 8.0013
_diffrn_measured_fraction_theta_full 0.98
_diffrn_measured_fraction_theta_max 0.97
_diffrn_measurement_device 'four-circle diffractometer'
_diffrn_measurement_device_type 'SuperNova, Single source at offset/far, Eos'
_diffrn_measurement_method '\w scans'
_diffrn_radiation_monochromator mirror
_diffrn_radiation_probe x-ray
_diffrn_radiation_source 'X-ray tube'
_diffrn_radiation_type 'Mo K\a'
_diffrn_radiation_wavelength 0.71073
_diffrn_reflns_av_R_equivalents 0.0258
_diffrn_reflns_av_unetI/netI 0.0238
_diffrn_reflns_limit_h_max 14
_diffrn_reflns_limit_h_min -14
_diffrn_reflns_limit_k_max 14
_diffrn_reflns_limit_k_min -14
_diffrn_reflns_limit_l_max 20
_diffrn_reflns_limit_l_min -19
_diffrn_reflns_number 32046
_diffrn_reflns_theta_full 37.24
_diffrn_reflns_theta_max 37.47
_diffrn_reflns_theta_min 2.58
_diffrn_source 'micro-focus sealed X-ray tube'
_exptl_absorpt_coefficient_mu 1.434
_exptl_absorpt_correction_T_max 1
_exptl_absorpt_correction_T_min 0.961
_exptl_absorpt_correction_type multi-scan
_exptl_absorpt_process_details
;
CrysAlisPro 1.171.41.96a (Rigaku Oxford Diffraction, 2021)
Empirical absorption correction using spherical harmonics,
implemented in SCALE3 ABSPACK scaling algorithm.
;
_exptl_crystal_colour red
_exptl_crystal_density_diffrn 1.7866
_exptl_crystal_description 'triangular block'
_exptl_crystal_F_000 432
_exptl_crystal_size_max 0.124
_exptl_crystal_size_mid 0.116
_exptl_crystal_size_min 0.063
_refine_diff_density_max 0.67
_refine_diff_density_min -0.64
_refine_ls_extinction_method none
_refine_ls_goodness_of_fit_gt 1.4348
_refine_ls_goodness_of_fit_ref 1.4145
_refine_ls_hydrogen_treatment constr
_refine_ls_number_constraints 56
_refine_ls_number_parameters 190
_refine_ls_number_reflns 8197
_refine_ls_number_restraints 0
_refine_ls_R_factor_all 0.0278
_refine_ls_R_factor_gt 0.0230
_refine_ls_shift/su_max 0.0452
_refine_ls_shift/su_mean 0.0017
_refine_ls_structure_factor_coef Fsqd
_refine_ls_weighting_details w=1/(\s^2^(I)+0.0004I^2^)
_refine_ls_weighting_scheme sigma
_refine_ls_wR_factor_gt 0.0576
_refine_ls_wR_factor_ref 0.0599
_reflns_number_gt 7363
_reflns_number_total 8197
_reflns_threshold_expression I>3\s(I)
_cod_data_source_file d3dt04091g2.cif
_cod_data_source_block Ru1
_cod_depositor_comments
;
The following automatic conversions were performed:

data item '_diffrn_radiation_probe' value 'X-ray' was changed to
'x-ray' in accordance with the
/home/data/users/saulius/crontab/automatic-downloads/rss-feeds/RSC/lib/dictionaries/cif_core.dic
dictionary named 'cif_core.dic' version 2.4.2 last updated on
2011-04-26.

Automatic conversion script
Id: cif_fix_values 8170 2020-07-09 18:12:32Z antanas 

 Adding full bibliography for 7715049.cif.
;
_cod_original_cell_volume 807.4(4)
_cod_original_formula_sum 'C13 H14 Cl2 N2 O2 Ru1 S1'
_cod_database_code 7715049

loop_
_space_group_symop_id
_space_group_symop_operation_xyz
1 x,y,z
2 -x,-y,-z

loop_
_atom_site_label
_atom_site_type_symbol
_atom_site_fract_x
_atom_site_fract_y
_atom_site_fract_z
_atom_site_adp_type
_atom_site_U_iso_or_equiv
_atom_site_site_symmetry_multiplicity
_atom_site_occupancy
_atom_site_calc_flag
_atom_site_refinement_flags
_atom_site_disorder_assembly
_atom_site_disorder_group
Ru1 Ru 0.749013(11) 0.390291(11) 0.761576(7) Uani 0.01232(3) 2 1 d . . .
Cl1 Cl 1.04078(4) 0.57057(4) 0.74092(3) Uani 0.01780(9) 2 1 d . . .
Cl2 Cl 0.76028(4) 0.14970(4) 0.63885(3) Uani 0.02442(11) 2 1 d . . .
N1 N 0.81292(13) 0.33928(13) 0.88669(9) Uani 0.0160(3) 2 1 d . . .
O1 O 0.86116(15) 0.30373(14) 0.96902(8) Uani 0.0285(4) 2 1 d . . .
S1 S 0.76117(4) 0.44910(4) 0.50906(2) Uani 0.01683(10) 2 1 d . . .
O2 O 0.66698(11) 0.45309(12) 0.61391(7) Uani 0.0169(3) 2 1 d . . .
C1 C 0.81221(19) 0.65307(18) 0.47386(11) Uani 0.0234(5) 2 1 d . . .
C2 C 0.58491(17) 0.32001(18) 0.39770(11) Uani 0.0217(4) 2 1 d . . .
H1a H 0.875827 0.666388 0.411313 Uiso 0.0281 2 1 d . . .
H1b H 0.707516 0.663972 0.452186 Uiso 0.0281 2 1 d . . .
H1c H 0.880807 0.73891 0.539095 Uiso 0.0281 2 1 d . . .
H2a H 0.627453 0.308902 0.327219 Uiso 0.0261 2 1 d . . .
H2b H 0.52562 0.209837 0.4166 Uiso 0.0261 2 1 d . . .
H2c H 0.506669 0.371703 0.389272 Uiso 0.0261 2 1 d . . .
N2 N 0.48813(14) 0.26264(14) 0.76721(9) Uani 0.0192(4) 2 1 d . . .
C3 C 0.39049(18) 0.09556(18) 0.72708(14) Uani 0.0265(5) 2 1 d . . .
C4 C 0.21467(19) 0.0231(2) 0.72928(15) Uani 0.0327(5) 2 1 d . . .
C5 C 0.13698(18) 0.1210(2) 0.77170(14) Uani 0.0310(5) 2 1 d . . .
C6 C 0.23662(17) 0.2921(2) 0.81482(12) Uani 0.0248(5) 2 1 d . . .
C7 C 0.41409(16) 0.36325(17) 0.81251(10) Uani 0.0176(4) 2 1 d . . .
C8 C 0.53292(16) 0.54238(17) 0.85361(10) Uani 0.0166(4) 2 1 d . . .
C9 C 0.70449(14) 0.58767(15) 0.84198(9) Uani 0.0126(3) 2 1 d . . .
C10 C 0.82363(17) 0.75407(16) 0.87641(10) Uani 0.0174(4) 2 1 d . . .
C11 C 0.7737(2) 0.87681(18) 0.92252(12) Uani 0.0237(5) 2 1 d . . .
C12 C 0.6018(2) 0.8316(2) 0.93395(12) Uani 0.0269(5) 2 1 d . . .
C13 C 0.48129(19) 0.66482(19) 0.90026(11) Uani 0.0231(5) 2 1 d . . .
H3 H 0.443625 0.0261 0.696615 Uiso 0.0318 2 1 d . . .
H4 H 0.147169 -0.096059 0.701022 Uiso 0.0392 2 1 d . . .
H5 H 0.014746 0.071638 0.771598 Uiso 0.0373 2 1 d . . .
H6 H 0.183957 0.36154 0.846127 Uiso 0.0298 2 1 d . . .
H10 H 0.94216 0.785577 0.868515 Uiso 0.0209 2 1 d . . .
H11 H 0.857478 0.992536 0.946433 Uiso 0.0284 2 1 d . . .
H12 H 0.566986 0.916354 0.965287 Uiso 0.0323 2 1 d . . .
H13 H 0.362955 0.63316 0.908786 Uiso 0.0277 2 1 d . . .

loop_
_atom_site_aniso_label
_atom_site_aniso_type_symbol
_atom_site_aniso_U_11
_atom_site_aniso_U_22
_atom_site_aniso_U_33
_atom_site_aniso_U_12
_atom_site_aniso_U_13
_atom_site_aniso_U_23
Ru1 Ru 0.01253(4) 0.01419(5) 0.01281(4) 0.00763(3) 0.00340(3) 0.00368(3)
Cl1 Cl 0.01632(12) 0.02272(14) 0.01797(12) 0.01106(11) 0.00522(9) 0.00486(10)
Cl2 Cl 0.02175(14) 0.02224(15) 0.03222(16) 0.01270(12) 0.00524(12) 0.00303(12)
N1 N 0.0179(4) 0.0170(5) 0.0167(4) 0.0104(4) 0.0042(3) 0.0037(4)
O1 O 0.0403(6) 0.0363(6) 0.0196(4) 0.0257(5) 0.0035(4) 0.0106(4)
S1 S 0.01728(12) 0.02590(15) 0.01260(11) 0.01372(12) 0.00457(10) 0.00442(10)
O2 O 0.0186(4) 0.0264(5) 0.0123(3) 0.0149(4) 0.0058(3) 0.0054(3)
C1 C 0.0270(6) 0.0255(7) 0.0200(5) 0.0116(5) 0.0086(5) 0.0068(5)
C2 C 0.0229(6) 0.0281(7) 0.0148(5) 0.0126(5) 0.0031(4) 0.0001(5)
N2 N 0.0171(4) 0.0206(5) 0.0217(5) 0.0089(4) 0.0047(4) 0.0062(4)
C3 C 0.0186(6) 0.0174(6) 0.0407(8) 0.0053(5) 0.0044(5) 0.0045(6)
C4 C 0.0188(6) 0.0244(7) 0.0487(9) 0.0022(5) 0.0016(6) 0.0140(7)
C5 C 0.0155(5) 0.0372(8) 0.0431(9) 0.0085(6) 0.0064(5) 0.0253(7)
C6 C 0.0173(5) 0.0371(8) 0.0289(6) 0.0154(5) 0.0094(5) 0.0197(6)
C7 C 0.0162(5) 0.0255(6) 0.0170(5) 0.0123(5) 0.0062(4) 0.0105(4)
C8 C 0.0191(5) 0.0253(6) 0.0124(4) 0.0147(5) 0.0055(4) 0.0075(4)
C9 C 0.0146(4) 0.0162(5) 0.0110(4) 0.0095(4) 0.0041(3) 0.0052(4)
C10 C 0.0196(5) 0.0177(5) 0.0167(5) 0.0099(4) 0.0030(4) 0.0024(4)
C11 C 0.0323(7) 0.0204(6) 0.0214(6) 0.0160(5) 0.0022(5) -0.0003(5)
C12 C 0.0378(8) 0.0347(8) 0.0205(6) 0.0288(7) 0.0046(5) 0.0005(5)
C13 C 0.0263(6) 0.0366(8) 0.0171(5) 0.0233(6) 0.0063(5) 0.0054(5)

loop_
_atom_type_symbol
_atom_type_scat_dispersion_real
_atom_type_scat_dispersion_imag
_atom_type_scat_source
_atom_type_scat_Cromer_Mann_a1
_atom_type_scat_Cromer_Mann_b1
_atom_type_scat_Cromer_Mann_a2
_atom_type_scat_Cromer_Mann_b2
_atom_type_scat_Cromer_Mann_a3
_atom_type_scat_Cromer_Mann_b3
_atom_type_scat_Cromer_Mann_a4
_atom_type_scat_Cromer_Mann_b4
_atom_type_scat_Cromer_Mann_c
C 0.0033 0.0016 'International Tables Vol C tables 4.2.6.8 and 6.1.1.4' 2.31 20.843901 1.02 10.2075 1.5886 0.5687 0.865 51.651199 0.2156
H 0.0000 0.0000 'International Tables Vol C tables 4.2.6.8 and 6.1.1.4' 0.493002 10.5109 0.322912 26.1257 0.140191 3.14236 0.04081 57.799702 0.003038
Cl 0.1484 0.1585 'International Tables Vol C tables 4.2.6.8 and 6.1.1.4' 11.4604 0.0104 7.1964 1.1662 6.2556 18.5194 1.6455 47.7784 -9.5574
N 0.0061 0.0033 'International Tables Vol C tables 4.2.6.8 and 6.1.1.4' 12.2126 0.0057 3.1322 9.8933 2.0125 28.997499 1.1663 0.5826 -11.529
O 0.0106 0.0060 'International Tables Vol C tables 4.2.6.8 and 6.1.1.4' 3.0485 13.2771 2.2868 5.7011 1.5463 0.3239 0.867 32.908901 0.2508
Ru -1.2594 0.8363 'International Tables Vol C tables 4.2.6.8 and 6.1.1.4' 19.267401 0.80852 12.9182 8.43467 4.86337 24.7997 1.56756 94.292801 5.37874
S 0.1246 0.1234 'International Tables Vol C tables 4.2.6.8 and 6.1.1.4' 6.9053 1.4679 5.2034 22.215099 1.4379 0.2536 1.5863 56.172001 0.8669

loop_
_geom_angle_atom_site_label_1
_geom_angle_atom_site_label_2
_geom_angle_atom_site_label_3
_geom_angle_site_symmetry_1
_geom_angle_site_symmetry_2
_geom_angle_site_symmetry_3
_geom_angle
_geom_angle_publ_flag
Cl1 Ru1 Cl2 . . . 90.36(4) ?
Cl1 Ru1 N1 . . . 93.55(4) ?
Cl1 Ru1 O2 . . . 87.59(4) ?
Cl1 Ru1 N2 . . . 170.85(4) ?
Cl1 Ru1 C9 . . . 94.30(4) ?
Cl2 Ru1 N1 . . . 94.23(4) ?
Cl2 Ru1 O2 . . . 87.07(4) ?
Cl2 Ru1 N2 . . . 94.08(5) ?
Cl2 Ru1 C9 . . . 169.72(4) ?
N1 Ru1 O2 . . . 178.26(5) ?
N1 Ru1 N2 . . . 94.09(5) ?
N1 Ru1 C9 . . . 94.62(5) ?
O2 Ru1 N2 . . . 84.66(5) ?
O2 Ru1 C9 . . . 83.98(5) ?
N2 Ru1 C9 . . . 80.09(5) ?
Ru1 N1 O1 . . . 177.17(12) ?
C1 S1 C2 . . . 100.66(8) ?
S1 C1 H1a . . . 109.45 ?
S1 C1 H1b . . . 109.47 ?
S1 C1 H1c . . . 109.49 ?
H1a C1 H1b . . . 109.44 ?
H1a C1 H1c . . . 109.47 ?
H1b C1 H1c . . . 109.51 ?
S1 C2 H2a . . . 109.46 ?
S1 C2 H2b . . . 109.47 ?
S1 C2 H2c . . . 109.47 ?
H2a C2 H2b . . . 109.47 ?
H2a C2 H2c . . . 109.47 ?
H2b C2 H2c . . . 109.48 ?
Ru1 N2 C3 . . . 125.08(11) ?
Ru1 N2 C7 . . . 114.68(8) ?
C3 N2 C7 . . . 120.19(12) ?
N2 C3 C4 . . . 120.91(17) ?
N2 C3 H3 . . . 119.56 ?
C4 C3 H3 . . . 119.53 ?
C3 C4 C5 . . . 120.15(14) ?
C3 C4 H4 . . . 119.93 ?
C5 C4 H4 . . . 119.92 ?
C4 C5 C6 . . . 119.37(15) ?
C4 C5 H5 . . . 120.32 ?
C6 C5 H5 . . . 120.31 ?
C5 C6 C7 . . . 119.80(18) ?
C5 C6 H6 . . . 120.13 ?
C7 C6 H6 . . . 120.07 ?
N2 C7 C6 . . . 119.56(13) ?
N2 C7 C8 . . . 115.29(14) ?
C6 C7 C8 . . . 125.14(18) ?
C7 C8 C9 . . . 116.00(16) ?
C7 C8 C13 . . . 123.66(15) ?
C9 C8 C13 . . . 120.33(12) ?
Ru1 C9 C8 . . . 113.82(9) ?
Ru1 C9 C10 . . . 126.45(10) ?
C8 C9 C10 . . . 119.59(13) ?
C9 C10 C11 . . . 120.56(14) ?
C9 C10 H10 . . . 119.7 ?
C11 C10 H10 . . . 119.73 ?
C10 C11 C12 . . . 119.88(14) ?
C10 C11 H11 . . . 120.11 ?
C12 C11 H11 . . . 120.01 ?
C11 C12 C13 . . . 120.06(18) ?
C11 C12 H12 . . . 119.98 ?
C13 C12 H12 . . . 119.97 ?
C8 C13 C12 . . . 119.56(16) ?
C8 C13 H13 . . . 120.23 ?
C12 C13 H13 . . . 120.21 ?

loop_
_geom_bond_atom_site_label_1
_geom_bond_atom_site_label_2
_geom_bond_site_symmetry_1
_geom_bond_site_symmetry_2
_geom_bond_distance
_geom_bond_publ_flag
Ru1 Cl1 . . 2.4164(18) ?
Ru1 Cl2 . . 2.4600(13) ?
Ru1 N1 . . 1.7171(13) ?
Ru1 O2 . . 2.0586(13) ?
Ru1 N2 . . 2.0719(18) ?
Ru1 C9 . . 2.0695(17) ?
N1 O1 . . 1.1584(17) ?
S1 C1 . . 1.7794(19) ?
S1 C2 . . 1.7812(18) ?
C1 H1a . . 0.96 ?
C1 H1b . . 0.96 ?
C1 H1c . . 0.96 ?
C2 H2a . . 0.96 ?
C2 H2b . . 0.96 ?
C2 H2c . . 0.96 ?
N2 C3 . . 1.351(2) ?
N2 C7 . . 1.376(2) ?
C3 C4 . . 1.386(2) ?
C3 H3 . . 0.96 ?
C4 C5 . . 1.370(3) ?
C4 H4 . . 0.96 ?
C5 C6 . . 1.387(2) ?
C5 H5 . . 0.96 ?
C6 C7 . . 1.399(2) ?
C6 H6 . . 0.96 ?
C7 C8 . . 1.467(2) ?
C8 C9 . . 1.390(2) ?
C8 C13 . . 1.400(2) ?
C9 C10 . . 1.3770(19) ?
C10 C11 . . 1.390(2) ?
C10 H10 . . 0.96 ?
C11 C12 . . 1.392(3) ?
C11 H11 . . 0.96 ?
C12 C13 . . 1.382(2) ?
C12 H12 . . 0.96 ?
C13 H13 . . 0.96 ?
